data_4502933
loop_
_publ_author_name
'Bacchi, Alessia'
'Carcelli, Mauro'
'Pelagatti, Paolo'
'Rispoli, Gabriele'
'Rogolino, Dominga'

_publ_section_title
;
 Supramolecular Architectures of Pt(II) Complexes Controlled by Hydrogen
 Bonds and by Guest Molecules
;
_journal_issue 1
_journal_name_full 'Crystal Growth &amp; Design'
_journal_page_first 387
_journal_paper_doi 10.1021/cg201185c
_journal_volume 12
_journal_year 2012
_chemical_formula_sum 'C42 H42 Cl2 N2 O8 Pt'
_chemical_formula_weight 968.77
_chemical_name_systematic
; 
 ? 
;
_space_group_IT_number 2
_symmetry_cell_setting triclinic
_symmetry_space_group_name_Hall '-P 1'
_symmetry_space_group_name_H-M 'P -1'
_atom_sites_solution_hydrogens mixed
_atom_sites_solution_primary direct
_atom_sites_solution_secondary difmap
_audit_creation_method SHELXL-97
_cell_angle_alpha 89.144(2)
_cell_angle_beta 85.349(2)
_cell_angle_gamma 81.510(2)
_cell_formula_units_Z 2
_cell_length_a 9.5770(10)
_cell_length_b 13.027(2)
_cell_length_c 16.796(2)
_cell_measurement_reflns_used 800
_cell_measurement_temperature 293(2)
_cell_measurement_theta_max 18
_cell_measurement_theta_min 4
_cell_volume 2065.7(5)
_computing_structure_refinement 'SHELXL-97 (Sheldrick, 1997)'
_computing_structure_solution 'SIR97 (Altomare et al. 1997)'
_diffrn_ambient_temperature 293(2)
_diffrn_detector_area_resol_mean 8.2
_diffrn_measured_fraction_theta_full 0.988
_diffrn_measured_fraction_theta_max 0.988
_diffrn_measurement_device_type diffractometer
_diffrn_measurement_method '\w scan'
_diffrn_radiation_monochromator graphite
_diffrn_radiation_source 'fine-focus sealed tube'
_diffrn_radiation_type MoK\a
_diffrn_radiation_wavelength 0.71073
_diffrn_reflns_av_R_equivalents 0.0531
_diffrn_reflns_av_sigmaI/netI 0.0600
_diffrn_reflns_limit_h_max 11
_diffrn_reflns_limit_h_min -11
_diffrn_reflns_limit_k_max 15
_diffrn_reflns_limit_k_min -15
_diffrn_reflns_limit_l_max 19
_diffrn_reflns_limit_l_min -19
_diffrn_reflns_number 15901
_diffrn_reflns_theta_full 25.06
_diffrn_reflns_theta_max 25.06
_diffrn_reflns_theta_min 1.58
_exptl_absorpt_coefficient_mu 3.579
_exptl_absorpt_correction_T_max 1.0
_exptl_absorpt_correction_T_min 0.5
_exptl_absorpt_correction_type multi-scan
_exptl_absorpt_process_details 'SADABS procedure'
_exptl_crystal_colour yellow
_exptl_crystal_density_diffrn 1.558
_exptl_crystal_density_method 'not measured'
_exptl_crystal_description prism
_exptl_crystal_F_000 968
_exptl_crystal_size_max 0.04
_exptl_crystal_size_mid 0.03
_exptl_crystal_size_min 0.03
_refine_diff_density_max 5.746
_refine_diff_density_min -2.379
_refine_diff_density_rms 0.173
_refine_ls_extinction_method none
_refine_ls_goodness_of_fit_ref 1.153
_refine_ls_hydrogen_treatment mixed
_refine_ls_matrix_type full
_refine_ls_number_parameters 496
_refine_ls_number_reflns 7250
_refine_ls_number_restraints 0
_refine_ls_restrained_S_all 1.153
_refine_ls_R_factor_all 0.0855
_refine_ls_R_factor_gt 0.0497
_refine_ls_shift/su_max 0.001
_refine_ls_shift/su_mean 0.000
_refine_ls_structure_factor_coef Fsqd
_refine_ls_weighting_details 'calc w=1/[\s^2^(Fo^2^)+(0.0468P)^2^+13.5824P] where P=(Fo^2^+2Fc^2^)/3'
_refine_ls_weighting_scheme calc
_refine_ls_wR_factor_gt 0.1094
_refine_ls_wR_factor_ref 0.1335
_reflns_number_gt 5595
_reflns_number_total 7250
_reflns_threshold_expression >2sigma(I)
_cod_data_source_file cg201185c_si_001.cif
_cod_data_source_block pt-acid
_cod_original_sg_symbol_H-M P-1
_cod_database_code 4502933

loop_
_symmetry_equiv_pos_as_xyz
'x, y, z'
'-x, -y, -z'

loop_
_atom_site_label
_atom_site_type_symbol
_atom_site_fract_x
_atom_site_fract_y
_atom_site_fract_z
_atom_site_U_iso_or_equiv
_atom_site_adp_type
_atom_site_occupancy
_atom_site_symmetry_multiplicity
_atom_site_calc_flag
_atom_site_refinement_flags
Pt1 Pt 0.75712(4) 0.98955(3) 0.01586(2) 0.03215(12) Uani 1 1 d .
Cl1 Cl 0.6929(2) 1.13564(17) -0.05780(14) 0.0399(5) Uani 1 1 d .
Cl2 Cl 0.7734(2) 1.08455(18) 0.12781(14) 0.0430(5) Uani 1 1 d .
N1 N 0.7428(6) 0.8998(5) -0.0832(3) 0.0199(13) Uiso 1 1 d .
N2 N 0.8067(6) 0.8563(5) 0.0804(4) 0.0206(13) Uiso 1 1 d .
O1 O 0.8502(8) 0.6466(6) -0.3052(5) 0.0491(18) Uani 1 1 d .
O2 O 1.0238(6) 0.5614(5) 0.2464(4) 0.0416(15) Uani 1 1 d .
H2 H 1.0386 0.6099 0.2735 0.062 Uiso 1 1 calc R
C1 C 0.8810(9) 0.5809(7) 0.2227(5) 0.037(2) Uani 1 1 d .
C2 C 0.8562(9) 0.6798(6) 0.1741(5) 0.0298(18) Uani 1 1 d .
C3 C 0.9598(9) 0.7429(7) 0.1561(5) 0.034(2) Uani 1 1 d .
H3 H 1.0490 0.7252 0.1749 0.041 Uiso 1 1 calc R
C4 C 0.9310(9) 0.8318(7) 0.1105(5) 0.035(2) Uani 1 1 d .
H4 H 0.9998 0.8749 0.1010 0.042 Uiso 1 1 calc R
C5 C 0.7050(9) 0.7968(7) 0.0959(5) 0.038(2) Uani 1 1 d .
H5 H 0.6170 0.8160 0.0760 0.046 Uiso 1 1 calc R
C6 C 0.7288(9) 0.7086(7) 0.1405(6) 0.037(2) Uani 1 1 d .
H6 H 0.6580 0.6669 0.1485 0.044 Uiso 1 1 calc R
C7 C 0.8695(9) 0.4914(7) 0.1661(5) 0.035(2) Uani 1 1 d .
C8 C 0.7453(10) 0.4467(7) 0.1626(6) 0.046(2) Uani 1 1 d .
H8 H 0.6669 0.4685 0.1979 0.055 Uiso 1 1 calc R
C9 C 0.7391(12) 0.3708(8) 0.1074(7) 0.054(3) Uani 1 1 d .
H9 H 0.6570 0.3407 0.1067 0.065 Uiso 1 1 calc R
C10 C 0.8512(12) 0.3390(8) 0.0539(6) 0.053(3) Uani 1 1 d .
H10 H 0.8456 0.2877 0.0169 0.064 Uiso 1 1 calc R
C11 C 0.9728(11) 0.3835(8) 0.0552(6) 0.049(2) Uani 1 1 d .
H11 H 1.0494 0.3625 0.0185 0.059 Uiso 1 1 calc R
C12 C 0.9820(10) 0.4589(7) 0.1106(6) 0.041(2) Uani 1 1 d .
H12 H 1.0647 0.4883 0.1108 0.049 Uiso 1 1 calc R
C13 C 0.7810(10) 0.5839(8) 0.2988(5) 0.041(2) Uani 1 1 d .
C14 C 0.7051(11) 0.6756(9) 0.3290(6) 0.053(3) Uani 1 1 d .
H14 H 0.7074 0.7369 0.3001 0.063 Uiso 1 1 calc R
C15 C 0.6250(13) 0.6773(12) 0.4023(7) 0.071(4) Uani 1 1 d .
H15 H 0.5741 0.7394 0.4219 0.085 Uiso 1 1 calc R
C16 C 0.6214(14) 0.5877(13) 0.4452(8) 0.077(4) Uani 1 1 d .
H16 H 0.5687 0.5891 0.4943 0.092 Uiso 1 1 calc R
C17 C 0.6954(14) 0.4954(12) 0.4163(7) 0.074(4) Uani 1 1 d .
H17 H 0.6924 0.4344 0.4454 0.089 Uiso 1 1 calc R
C18 C 0.7742(12) 0.4946(9) 0.3437(6) 0.055(3) Uani 1 1 d .
H18 H 0.8243 0.4321 0.3244 0.067 Uiso 1 1 calc R
C19 C 0.7131(10) 0.6772(7) -0.2640(5) 0.038(2) Uani 1 1 d .
C20 C 0.7258(9) 0.7584(7) -0.1999(5) 0.0323(19) Uani 1 1 d .
C21 C 0.8541(9) 0.7859(7) -0.1831(5) 0.039(2) Uani 1 1 d .
H21 H 0.9368 0.7570 -0.2123 0.047 Uiso 1 1 calc R
C22 C 0.8601(9) 0.8557(7) -0.1234(5) 0.037(2) Uani 1 1 d .
H22 H 0.9472 0.8721 -0.1113 0.044 Uiso 1 1 calc R
C23 C 0.6183(9) 0.8757(7) -0.0972(5) 0.037(2) Uani 1 1 d .
H23 H 0.5382 0.9062 -0.0664 0.044 Uiso 1 1 calc R
C24 C 0.6031(9) 0.8075(8) -0.1557(5) 0.041(2) Uani 1 1 d .
H24 H 0.5138 0.7936 -0.1662 0.049 Uiso 1 1 calc R
C25 C 0.6626(9) 0.5792(7) -0.2288(6) 0.041(2) Uani 1 1 d .
C26 C 0.6554(10) 0.5583(9) -0.1488(7) 0.055(3) Uani 1 1 d .
H26 H 0.6651 0.6092 -0.1122 0.066 Uiso 1 1 calc R
C27 C 0.6327(11) 0.4573(11) -0.1222(8) 0.068(4) Uani 1 1 d .
H27 H 0.6286 0.4415 -0.0679 0.082 Uiso 1 1 calc R
C28 C 0.6167(12) 0.3835(10) -0.1769(11) 0.073(4) Uani 1 1 d .
H28 H 0.6046 0.3170 -0.1594 0.088 Uiso 1 1 calc R
C29 C 0.6183(13) 0.4061(10) -0.2564(10) 0.075(4) Uani 1 1 d .
H29 H 0.6040 0.3563 -0.2928 0.090 Uiso 1 1 calc R
C30 C 0.6410(11) 0.5026(8) -0.2819(7) 0.056(3) Uani 1 1 d .
H30 H 0.6421 0.5178 -0.3362 0.067 Uiso 1 1 calc R
C31 C 0.6177(11) 0.7334(8) -0.3251(6) 0.046(2) Uani 1 1 d .
C32 C 0.6743(15) 0.7989(10) -0.3803(7) 0.068(3) Uani 1 1 d .
H32 H 0.7702 0.8046 -0.3821 0.081 Uiso 1 1 calc R
C33 C 0.5886(19) 0.8564(11) -0.4333(8) 0.084(4) Uani 1 1 d .
H33 H 0.6273 0.8993 -0.4711 0.101 Uiso 1 1 calc R
C34 C 0.4480(19) 0.8492(12) -0.4293(8) 0.086(5) Uani 1 1 d .
H34 H 0.3905 0.8884 -0.4640 0.103 Uiso 1 1 calc R
C35 C 0.3904(15) 0.7856(11) -0.3751(9) 0.079(4) Uani 1 1 d .
H35 H 0.2943 0.7807 -0.3736 0.094 Uiso 1 1 calc R
C36 C 0.4752(12) 0.7280(9) -0.3221(7) 0.059(3) Uani 1 1 d .
H36 H 0.4352 0.6856 -0.2845 0.070 Uiso 1 1 calc R
C50 C -0.009(2) 0.6473(17) 0.4794(11) 0.130(7) Uani 1 1 d .
H50A H -0.1052 0.6644 0.4666 0.195 Uiso 1 1 calc R
H50B H -0.0019 0.6625 0.5346 0.195 Uiso 1 1 calc R
H50C H 0.0229 0.5748 0.4699 0.195 Uiso 1 1 calc R
C51 C 0.0802(18) 0.7084(13) 0.4294(11) 0.092(5) Uani 1 1 d .
C52 C 0.412(3) 0.9493(16) 0.2646(12) 0.187(13) Uani 1 1 d .
H52A H 0.3599 1.0159 0.2536 0.281 Uiso 1 1 calc R
H52B H 0.4458 0.9145 0.2151 0.281 Uiso 1 1 calc R
H52C H 0.4917 0.9583 0.2939 0.281 Uiso 1 1 calc R
C53 C 0.321(2) 0.8870(14) 0.3119(11) 0.107(6) Uani 1 1 d .
C54 C -0.128(3) 0.9736(19) 0.3167(11) 0.177(12) Uani 1 1 d .
H54A H -0.0955 0.9046 0.2971 0.265 Uiso 1 1 calc R
H54B H -0.0925 1.0230 0.2802 0.265 Uiso 1 1 calc R
H54C H -0.2292 0.9860 0.3215 0.265 Uiso 1 1 calc R
C55 C -0.073(3) 0.9850(19) 0.3977(14) 0.117(7) Uani 1 1 d .
O3 O 0.0757(11) 0.7177(8) 0.3568(6) 0.086(3) Uani 1 1 d .
O4 O 0.1724(15) 0.7514(12) 0.4672(7) 0.122(4) Uani 1 1 d .
H4A H 0.1933 0.8020 0.4419 0.182 Uiso 1 1 calc R
O5 O 0.2202(19) 0.8516(13) 0.2736(7) 0.142(5) Uani 1 1 d .
H5A H 0.1782 0.8141 0.3038 0.213 Uiso 1 1 calc R
O6 O 0.3307(14) 0.8641(10) 0.3810(8) 0.125(4) Uani 1 1 d .
O7 O 0.022(2) 1.0430(17) 0.4021(8) 0.170(7) Uani 1 1 d .
H7 H 0.0221 1.0619 0.4485 0.255 Uiso 1 1 calc R
O8 O -0.1177(19) 0.9404(15) 0.4567(10) 0.163(7) Uani 1 1 d .
H100 H 0.888(13) 0.598(9) -0.289(7) 0.06(4) Uiso 1 1 d .

loop_
_atom_site_aniso_label
_atom_site_aniso_U_11
_atom_site_aniso_U_22
_atom_site_aniso_U_33
_atom_site_aniso_U_23
_atom_site_aniso_U_13
_atom_site_aniso_U_12
Pt1 0.02320(17) 0.02846(19) 0.0450(2) -0.00192(13) -0.00261(12) -0.00426(12)
Cl1 0.0414(12) 0.0265(11) 0.0521(14) 0.0114(10) -0.0103(10) -0.0034(9)
Cl2 0.0432(13) 0.0356(12) 0.0507(14) -0.0104(10) -0.0097(10) -0.0037(10)
O1 0.046(4) 0.046(5) 0.052(4) -0.007(4) 0.005(3) -0.001(4)
O2 0.037(3) 0.038(4) 0.051(4) -0.001(3) -0.015(3) -0.003(3)
C1 0.032(5) 0.038(5) 0.041(5) -0.005(4) -0.005(4) -0.007(4)
C2 0.032(4) 0.022(4) 0.036(5) -0.001(4) 0.001(3) -0.006(3)
C3 0.029(4) 0.034(5) 0.039(5) 0.002(4) -0.011(4) -0.001(4)
C4 0.026(4) 0.033(5) 0.048(5) -0.002(4) -0.007(4) -0.009(4)
C5 0.023(4) 0.042(6) 0.053(6) -0.001(4) -0.012(4) -0.014(4)
C6 0.030(5) 0.027(5) 0.056(6) 0.007(4) -0.009(4) -0.013(4)
C7 0.041(5) 0.025(5) 0.040(5) 0.002(4) -0.006(4) -0.008(4)
C8 0.039(5) 0.038(6) 0.062(6) -0.006(5) 0.003(5) -0.008(4)
C9 0.053(6) 0.037(6) 0.075(7) -0.009(5) -0.007(5) -0.018(5)
C10 0.065(7) 0.034(6) 0.060(7) -0.013(5) -0.006(5) -0.003(5)
C11 0.057(6) 0.043(6) 0.043(6) -0.004(5) 0.002(5) 0.002(5)
C12 0.036(5) 0.038(5) 0.049(6) -0.008(4) 0.001(4) -0.010(4)
C13 0.038(5) 0.046(6) 0.039(5) -0.003(4) -0.006(4) -0.006(4)
C14 0.054(6) 0.056(7) 0.047(6) -0.004(5) -0.002(5) -0.004(5)
C15 0.063(8) 0.090(10) 0.055(8) -0.023(7) 0.006(6) 0.001(7)
C16 0.067(8) 0.112(12) 0.051(7) -0.004(8) 0.006(6) -0.018(8)
C17 0.077(9) 0.098(11) 0.050(7) 0.018(7) 0.000(6) -0.027(8)
C18 0.063(7) 0.056(7) 0.047(6) 0.003(5) -0.001(5) -0.009(6)
C19 0.042(5) 0.035(5) 0.037(5) -0.003(4) -0.001(4) -0.004(4)
C20 0.037(5) 0.028(5) 0.032(5) 0.002(4) -0.003(4) -0.005(4)
C21 0.025(4) 0.045(6) 0.044(5) -0.006(4) 0.004(4) -0.001(4)
C22 0.023(4) 0.038(5) 0.047(5) -0.018(4) 0.010(4) -0.005(4)
C23 0.023(4) 0.039(5) 0.047(5) -0.012(4) -0.001(4) -0.003(4)
C24 0.028(5) 0.051(6) 0.047(5) -0.008(5) -0.006(4) -0.010(4)
C25 0.029(5) 0.037(5) 0.055(6) 0.003(5) -0.005(4) 0.000(4)
C26 0.038(6) 0.058(7) 0.072(8) 0.021(6) -0.009(5) -0.015(5)
C27 0.042(6) 0.080(9) 0.082(9) 0.034(8) -0.012(6) -0.008(6)
C28 0.038(6) 0.044(7) 0.138(13) 0.024(8) -0.018(7) -0.004(5)
C29 0.051(7) 0.052(8) 0.125(13) -0.003(8) -0.022(7) -0.008(6)
C30 0.050(6) 0.040(6) 0.079(8) -0.007(6) -0.015(5) -0.006(5)
C31 0.058(6) 0.036(5) 0.042(6) -0.008(4) -0.007(5) -0.005(5)
C32 0.089(9) 0.067(8) 0.047(7) 0.000(6) -0.005(6) -0.009(7)
C33 0.126(14) 0.074(10) 0.050(8) 0.005(7) -0.008(8) -0.009(9)
C34 0.115(13) 0.080(10) 0.063(9) 0.002(8) -0.044(9) 0.005(9)
C35 0.074(9) 0.076(9) 0.086(10) -0.010(8) -0.038(8) 0.008(7)
C36 0.058(7) 0.054(7) 0.066(7) -0.006(6) -0.021(6) -0.005(6)
C50 0.128(16) 0.17(2) 0.104(13) 0.033(13) -0.034(12) -0.064(15)
C51 0.096(12) 0.091(12) 0.093(12) -0.003(9) -0.035(10) -0.011(9)
C52 0.38(4) 0.106(16) 0.097(14) 0.035(13) -0.03(2) -0.10(2)
C53 0.148(17) 0.087(12) 0.085(12) -0.020(10) -0.049(12) 0.013(11)
C54 0.22(3) 0.19(2) 0.103(14) -0.055(15) -0.085(16) 0.07(2)
C55 0.110(16) 0.116(17) 0.116(17) -0.024(14) -0.034(13) 0.028(13)
O3 0.100(7) 0.090(7) 0.072(6) -0.017(5) -0.020(5) -0.016(6)
O4 0.125(10) 0.156(13) 0.101(9) 0.004(8) -0.046(8) -0.056(9)
O5 0.192(16) 0.145(14) 0.093(9) -0.014(8) -0.038(10) -0.022(11)
O6 0.154(12) 0.131(11) 0.101(9) 0.015(8) -0.056(8) -0.035(9)
O7 0.216(19) 0.21(2) 0.094(10) 0.006(11) -0.013(11) -0.075(16)
O8 0.180(16) 0.213(19) 0.115(12) -0.001(12) -0.032(11) -0.081(14)

loop_
_atom_type_symbol
_atom_type_description
_atom_type_scat_dispersion_real
_atom_type_scat_dispersion_imag
_atom_type_scat_source
C C 0.0033 0.0016 'International Tables Vol C Tables 4.2.6.8 and 6.1.1.4'
H H 0.0000 0.0000 'International Tables Vol C Tables 4.2.6.8 and 6.1.1.4'
N N 0.0061 0.0033 'International Tables Vol C Tables 4.2.6.8 and 6.1.1.4'
O O 0.0106 0.0060 'International Tables Vol C Tables 4.2.6.8 and 6.1.1.4'
Cl Cl 0.1484 0.1585 'International Tables Vol C Tables 4.2.6.8 and 6.1.1.4'
Pt Pt -1.7033 8.3905 'International Tables Vol C Tables 4.2.6.8 and 6.1.1.4'

loop_
_geom_angle_atom_site_label_1
_geom_angle_atom_site_label_2
_geom_angle_atom_site_label_3
_geom_angle
N2 Pt1 N1 89.1(2)
N2 Pt1 Cl1 177.42(18)
N1 Pt1 Cl1 89.33(18)
N2 Pt1 Cl2 89.19(18)
N1 Pt1 Cl2 178.29(18)
Cl1 Pt1 Cl2 92.34(9)
C23 N1 C22 121.2(7)
C23 N1 Pt1 118.7(5)
C22 N1 Pt1 119.3(5)
C4 N2 C5 120.2(7)
C4 N2 Pt1 122.1(5)
C5 N2 Pt1 117.5(5)
O2 C1 C2 111.4(7)
O2 C1 C13 107.4(7)
C2 C1 C13 112.5(7)
O2 C1 C7 105.1(7)
C2 C1 C7 106.4(7)
C13 C1 C7 113.9(7)
C6 C2 C3 116.2(8)
C6 C2 C1 120.5(7)
C3 C2 C1 123.2(7)
C4 C3 C2 120.4(8)
N2 C4 C3 120.9(8)
N2 C5 C6 120.8(7)
C5 C6 C2 121.3(8)
C12 C7 C8 117.7(8)
C12 C7 C1 118.9(8)
C8 C7 C1 123.1(8)
C9 C8 C7 120.4(9)
C10 C9 C8 121.1(10)
C9 C10 C11 119.4(9)
C10 C11 C12 120.5(9)
C11 C12 C7 120.9(9)
C18 C13 C14 117.7(9)
C18 C13 C1 119.9(9)
C14 C13 C1 122.1(9)
C13 C14 C15 120.8(11)
C16 C15 C14 119.9(13)
C15 C16 C17 120.4(12)
C16 C17 C18 119.2(13)
C17 C18 C13 121.9(12)
O1 C19 C25 107.3(7)
O1 C19 C31 107.0(8)
C25 C19 C31 114.1(8)
O1 C19 C20 108.9(7)
C25 C19 C20 112.9(7)
C31 C19 C20 106.3(7)
C21 C20 C24 117.4(8)
C21 C20 C19 122.6(8)
C24 C20 C19 119.9(8)
C22 C21 C20 120.3(8)
N1 C22 C21 120.4(8)
N1 C23 C24 122.0(8)
C23 C24 C20 118.5(8)
C26 C25 C30 119.1(10)
C26 C25 C19 122.7(9)
C30 C25 C19 117.7(9)
C25 C26 C27 118.9(12)
C28 C27 C26 119.8(12)
C29 C28 C27 121.0(12)
C28 C29 C30 119.2(13)
C29 C30 C25 121.9(12)
C36 C31 C32 118.8(11)
C36 C31 C19 122.0(9)
C32 C31 C19 118.9(10)
C31 C32 C33 120.4(13)
C34 C33 C32 119.5(14)
C33 C34 C35 120.9(13)
C34 C35 C36 119.9(14)
C31 C36 C35 120.4(12)
O3 C51 O4 120.8(17)
O3 C51 C50 123.9(15)
O4 C51 C50 115.3(15)
O6 C53 O5 118(2)
O6 C53 C52 125.1(19)
O5 C53 C52 116.4(17)
O8 C55 O7 121(2)
O8 C55 C54 122(3)
O7 C55 C54 117(3)

loop_
_geom_bond_atom_site_label_1
_geom_bond_atom_site_label_2
_geom_bond_distance
Pt1 N2 2.049(6)
Pt1 N1 2.072(6)
Pt1 Cl1 2.289(2)
Pt1 Cl2 2.295(2)
N1 C23 1.318(10)
N1 C22 1.321(10)
N2 C4 1.326(10)
N2 C5 1.338(10)
O1 C19 1.438(11)
O2 C1 1.441(10)
C1 C2 1.515(12)
C1 C13 1.532(13)
C1 C7 1.536(12)
C2 C6 1.385(12)
C2 C3 1.391(12)
C3 C4 1.385(12)
C5 C6 1.364(12)
C7 C12 1.386(12)
C7 C8 1.405(13)
C8 C9 1.377(14)
C9 C10 1.362(15)
C10 C11 1.378(15)
C11 C12 1.381(13)
C13 C18 1.384(14)
C13 C14 1.384(14)
C14 C15 1.395(15)
C15 C16 1.367(19)
C16 C17 1.375(19)
C17 C18 1.381(16)
C19 C25 1.525(13)
C19 C31 1.535(13)
C19 C20 1.545(12)
C20 C21 1.381(12)
C20 C24 1.411(12)
C21 C22 1.374(12)
C23 C24 1.366(12)
C25 C26 1.366(14)
C25 C30 1.397(14)
C26 C27 1.424(16)
C27 C28 1.373(19)
C28 C29 1.363(19)
C29 C30 1.364(17)
C31 C36 1.374(15)
C31 C32 1.384(15)
C32 C33 1.394(18)
C33 C34 1.36(2)
C34 C35 1.36(2)
C35 C36 1.390(16)
C50 C51 1.46(2)
C51 O3 1.227(17)
C51 O4 1.320(17)
C52 C53 1.46(3)
C53 O6 1.202(18)
C53 O5 1.34(2)
C54 C55 1.51(2)
C55 O8 1.22(3)
C55 O7 1.27(3)
